data_4345064
loop_
_publ_author_name
'Bruno, Rosaria'
'Vallejo, Julia'
'Marino, Nadia'
'De Munno, Giovanni'
'Krzystek, J.'
'Cano, Joan'
'Pardo, Emilio'
'Armentano, Donatella'

_publ_section_title
;
 Cytosine Nucleobase Ligand: A Suitable Choice for Modulating Magnetic
 Anisotropy in Tetrahedrally Coordinated Mononuclear Co(II) Compounds.
;
_journal_issue 4
_journal_name_full 'Inorganic chemistry'
_journal_page_first 1857
_journal_page_last 1864
_journal_paper_doi 10.1021/acs.inorgchem.6b02448
_journal_volume 56
_journal_year 2017
_chemical_formula_sum 'C10 H10 Co N8 O4'
_chemical_formula_weight 365.19
_chemical_name_systematic
;
 ?
;
_space_group_crystal_system triclinic
_space_group_IT_number 2
_space_group_name_Hall '-P 1'
_space_group_name_H-M_alt 'P -1'
_symmetry_space_group_name_Hall '-P 1'
_symmetry_space_group_name_H-M 'P -1'
_atom_sites_solution_hydrogens geom
_audit_creation_method SHELXL-2013
_cell_angle_alpha 97.195(3)
_cell_angle_beta 93.976(3)
_cell_angle_gamma 103.077(2)
_cell_formula_units_Z 2
_cell_length_a 7.4076(5)
_cell_length_b 8.6627(6)
_cell_length_c 11.6200(8)
_cell_measurement_reflns_used 9172
_cell_measurement_temperature 100(2)
_cell_measurement_theta_max 29.1
_cell_measurement_theta_min 2.4
_cell_volume 716.91(9)
_computing_cell_refinement 'Bruker APEX'
_computing_data_collection 'Bruker APEX'
_computing_data_reduction 'Bruker SAINT'
_computing_molecular_graphics 'Bruker SHELXTL'
_computing_publication_material 'Bruker SHELXTL'
_computing_structure_refinement 'SHELXL-2013 (Sheldrick, 2013)'
_computing_structure_solution 'SHELXS-2013 (Sheldrick, 2013)'
_diffrn_ambient_temperature 100(2)
_diffrn_measured_fraction_theta_full 0.993
_diffrn_measured_fraction_theta_max 0.899
_diffrn_measurement_device_type 'CCD area detector'
_diffrn_measurement_method 'phi and omega scans'
_diffrn_radiation_type MoK\a
_diffrn_radiation_wavelength 0.71073
_diffrn_reflns_av_R_equivalents 0.0501
_diffrn_reflns_av_unetI/netI 0.0329
_diffrn_reflns_Laue_measured_fraction_full 0.993
_diffrn_reflns_Laue_measured_fraction_max 0.899
_diffrn_reflns_limit_h_max 10
_diffrn_reflns_limit_h_min -10
_diffrn_reflns_limit_k_max 11
_diffrn_reflns_limit_k_min -11
_diffrn_reflns_limit_l_max 15
_diffrn_reflns_limit_l_min -14
_diffrn_reflns_number 17514
_diffrn_reflns_point_group_measured_fraction_full 0.993
_diffrn_reflns_point_group_measured_fraction_max 0.899
_diffrn_reflns_theta_full 25.242
_diffrn_reflns_theta_max 29.532
_diffrn_reflns_theta_min 1.776
_diffrn_source 'fine-focus sealed tube'
_exptl_absorpt_coefficient_mu 1.233
_exptl_absorpt_correction_T_max 0.826
_exptl_absorpt_correction_T_min 0.784
_exptl_absorpt_correction_type multi-scan
_exptl_absorpt_process_details sadabs
_exptl_crystal_colour blue
_exptl_crystal_density_diffrn 1.692
_exptl_crystal_description parallelepiped
_exptl_crystal_F_000 370
_exptl_crystal_size_max 0.20
_exptl_crystal_size_mid 0.16
_exptl_crystal_size_min 0.16
_refine_diff_density_max 0.922
_refine_diff_density_min -0.625
_refine_diff_density_rms 0.077
_refine_ls_extinction_method none
_refine_ls_goodness_of_fit_ref 1.035
_refine_ls_hydrogen_treatment constr
_refine_ls_matrix_type full
_refine_ls_number_parameters 208
_refine_ls_number_reflns 3593
_refine_ls_number_restraints 0
_refine_ls_restrained_S_all 1.035
_refine_ls_R_factor_all 0.0460
_refine_ls_R_factor_gt 0.0408
_refine_ls_shift/su_max 0.000
_refine_ls_shift/su_mean 0.000
_refine_ls_structure_factor_coef Fsqd
_refine_ls_weighting_details 'w=1/[\s^2^(Fo^2^)+(0.0794P)^2^+0.2311P] where P=(Fo^2^+2Fc^2^)/3'
_refine_ls_weighting_scheme calc
_refine_ls_wR_factor_gt 0.1142
_refine_ls_wR_factor_ref 0.1209
_reflns_Friedel_coverage 0.000
_reflns_number_gt 3187
_reflns_number_total 3593
_reflns_threshold_expression 'I > 2\s(I)'
_cod_data_source_file ic6b02448_si_003.cif
_cod_data_source_block 2
_cod_depositor_comments 'Adding full bibliography for 4345064.cif.'
_cod_database_code 4345064
_shelx_space_group_comment
;
The symmetry employed for this shelxl refinement is uniquely defined
by the following loop, which should always be used as a source of
symmetry information in preference to the above space-group names.
They are only intended as comments.
;
_shelxl_version_number 2013-4

loop_
_space_group_symop_operation_xyz
'x, y, z'
'-x, -y, -z'

loop_
_atom_site_label
_atom_site_type_symbol
_atom_site_fract_x
_atom_site_fract_y
_atom_site_fract_z
_atom_site_U_iso_or_equiv
_atom_site_adp_type
_atom_site_occupancy
_atom_site_site_symmetry_order
_atom_site_calc_flag
_atom_site_refinement_flags_posn
_atom_site_refinement_flags_adp
Co1 Co 0.27997(4) 0.25346(3) 0.24176(2) 0.03438(12) Uani 1 1 d . .
N3 N 0.1688(2) 0.03368(19) 0.14731(14) 0.0310(3) Uani 1 1 d . .
N31 N 0.4633(2) 0.2195(2) 0.37088(15) 0.0329(3) Uani 1 1 d . .
N1C N 0.1054(3) 0.3671(3) 0.3148(2) 0.0547(5) Uani 1 1 d . .
N2C N 0.4001(4) 0.4023(3) 0.1371(2) 0.0560(5) Uani 1 1 d . .
C1 C 0.0011(3) 0.4488(3) 0.3212(2) 0.0448(5) Uani 1 1 d . .
C1C C 0.4903(4) 0.5336(3) 0.1573(2) 0.0489(5) Uani 1 1 d . .
O1C O -0.1061(3) 0.5329(3) 0.3292(2) 0.0788(7) Uani 1 1 d . .
O2C O 0.5818(4) 0.6691(3) 0.1787(2) 0.0801(7) Uani 1 1 d . .
O21 O 0.5880(2) 0.1207(2) 0.21382(14) 0.0476(4) Uani 1 1 d . .
O2 O 0.0239(2) -0.0096(2) 0.30958(14) 0.0420(4) Uani 1 1 d . .
N4 N 0.3086(3) 0.0717(2) -0.02111(17) 0.0440(4) Uani 1 1 d . .
H4A H 0.3417 0.1752 0.0039 0.053 Uiso 1 1 calc R U
H4B H 0.3388 0.0337 -0.0891 0.053 Uiso 1 1 calc R U
N41 N 0.3368(3) 0.3110(3) 0.53313(19) 0.0573(6) Uani 1 1 d . .
H41A H 0.2478 0.3303 0.4869 0.069 Uiso 1 1 calc R U
H41B H 0.3376 0.3322 0.6093 0.069 Uiso 1 1 calc R U
N11 N 0.7341(2) 0.1226(2) 0.39274(16) 0.0394(4) Uani 1 1 d . .
H11A H 0.8201 0.0806 0.3614 0.047 Uiso 1 1 calc R U
N1 N 0.0099(4) -0.2223(2) 0.1738(2) 0.0658(7) Uani 1 1 d . .
H1A H -0.0571 -0.2865 0.2161 0.079 Uiso 1 1 calc R U
C21 C 0.5956(3) 0.1524(2) 0.32086(18) 0.0338(4) Uani 1 1 d . .
C4 C 0.2142(3) -0.0263(2) 0.04307(18) 0.0358(4) Uani 1 1 d . .
C2 C 0.0649(3) -0.0635(2) 0.21401(18) 0.0350(4) Uani 1 1 d . .
C51 C 0.6145(4) 0.2170(3) 0.5618(2) 0.0466(5) Uani 1 1 d . .
H51A H 0.6191 0.2381 0.6443 0.056 Uiso 1 1 calc R U
C41 C 0.4696(3) 0.2502(3) 0.48812(18) 0.0378(4) Uani 1 1 d . .
C61 C 0.7436(3) 0.1552(3) 0.5104(2) 0.0450(5) Uani 1 1 d . .
H61A H 0.8432 0.1339 0.5570 0.054 Uiso 1 1 calc R U
C6 C 0.0558(7) -0.2850(4) 0.0695(4) 0.1019(17) Uani 1 1 d . .
H6A H 0.0155 -0.3971 0.0445 0.122 Uiso 1 1 calc R U
C5 C 0.1557(5) -0.1933(3) 0.0016(3) 0.0694(9) Uani 1 1 d . .
H5A H 0.1865 -0.2374 -0.0713 0.083 Uiso 1 1 calc R U

loop_
_atom_site_aniso_label
_atom_site_aniso_U_11
_atom_site_aniso_U_22
_atom_site_aniso_U_33
_atom_site_aniso_U_23
_atom_site_aniso_U_13
_atom_site_aniso_U_12
Co1 0.03768(19) 0.03044(17) 0.03637(18) 0.00154(11) 0.00221(11) 0.01313(12)
N3 0.0323(8) 0.0302(7) 0.0320(8) 0.0029(6) 0.0036(6) 0.0114(6)
N31 0.0326(8) 0.0350(8) 0.0324(8) 0.0012(6) 0.0043(6) 0.0126(6)
N1C 0.0544(12) 0.0462(11) 0.0701(14) 0.0034(10) 0.0111(10) 0.0269(10)
N2C 0.0681(14) 0.0426(11) 0.0551(13) 0.0123(9) 0.0080(11) 0.0055(10)
C1 0.0463(12) 0.0361(10) 0.0581(14) 0.0109(9) 0.0166(10) 0.0166(9)
C1C 0.0561(14) 0.0476(13) 0.0438(12) 0.0135(10) 0.0106(10) 0.0090(11)
O1C 0.0771(14) 0.0672(13) 0.118(2) 0.0349(13) 0.0425(14) 0.0499(12)
O2C 0.0884(17) 0.0525(12) 0.0871(17) 0.0108(11) 0.0099(13) -0.0095(11)
O21 0.0476(9) 0.0672(11) 0.0324(8) -0.0004(7) 0.0060(6) 0.0263(8)
O2 0.0470(9) 0.0499(9) 0.0369(8) 0.0095(6) 0.0120(6) 0.0238(7)
N4 0.0509(11) 0.0474(10) 0.0348(9) 0.0039(8) 0.0115(8) 0.0128(8)
N41 0.0578(13) 0.0794(15) 0.0393(11) -0.0075(10) 0.0122(9) 0.0320(12)
N11 0.0343(9) 0.0489(10) 0.0400(9) 0.0067(8) 0.0057(7) 0.0192(8)
N1 0.0931(19) 0.0338(10) 0.0662(15) 0.0043(9) 0.0362(14) -0.0008(11)
C21 0.0317(9) 0.0360(9) 0.0349(10) 0.0033(7) 0.0055(7) 0.0109(7)
C4 0.0373(10) 0.0366(10) 0.0344(10) 0.0015(8) 0.0031(7) 0.0128(8)
C2 0.0334(9) 0.0345(9) 0.0394(10) 0.0061(8) 0.0036(8) 0.0127(7)
C51 0.0524(13) 0.0581(14) 0.0294(10) 0.0034(9) 0.0008(9) 0.0157(11)
C41 0.0394(11) 0.0392(10) 0.0346(10) 0.0001(8) 0.0059(8) 0.0111(8)
C61 0.0426(12) 0.0540(13) 0.0407(11) 0.0111(10) -0.0024(9) 0.0159(10)
C6 0.169(4) 0.0316(13) 0.090(3) -0.0162(14) 0.067(3) -0.0089(18)
C5 0.104(2) 0.0411(13) 0.0562(16) -0.0125(11) 0.0334(16) 0.0071(14)

loop_
_atom_type_symbol
_atom_type_description
_atom_type_scat_dispersion_real
_atom_type_scat_dispersion_imag
_atom_type_scat_source
C C 0.0033 0.0016 'International Tables Vol C Tables 4.2.6.8 and 6.1.1.4'
H H 0.0000 0.0000 'International Tables Vol C Tables 4.2.6.8 and 6.1.1.4'
N N 0.0061 0.0033 'International Tables Vol C Tables 4.2.6.8 and 6.1.1.4'
O O 0.0106 0.0060 'International Tables Vol C Tables 4.2.6.8 and 6.1.1.4'
Co Co 0.3494 0.9721 'International Tables Vol C Tables 4.2.6.8 and 6.1.1.4'

loop_
_geom_angle_atom_site_label_1
_geom_angle_atom_site_label_2
_geom_angle_atom_site_label_3
_geom_angle
N1C Co1 N2C 103.01(10)
N1C Co1 N3 117.08(8)
N2C Co1 N3 109.36(8)
N1C Co1 N31 108.22(9)
N2C Co1 N31 113.09(9)
N3 Co1 N31 106.28(6)
C4 N3 C2 120.94(17)
C4 N3 Co1 127.73(14)
C2 N3 Co1 110.08(13)
C41 N31 C21 119.95(18)
C41 N31 Co1 131.08(14)
C21 N31 Co1 108.96(13)
C1 N1C Co1 157.2(2)
C1C N2C Co1 131.2(2)
N1C C1 O1C 179.2(3)
N2C C1C O2C 179.4(3)
C61 N11 C21 122.37(18)
C2 N1 C6 121.6(2)
O21 C21 N11 121.59(18)
O21 C21 N31 120.19(19)
N11 C21 N31 118.22(18)
N4 C4 N3 119.39(19)
N4 C4 C5 120.2(2)
N3 C4 C5 120.3(2)
O2 C2 N1 120.5(2)
O2 C2 N3 121.23(19)
N1 C2 N3 118.25(19)
C61 C51 C41 117.6(2)
N41 C41 N31 118.2(2)
N41 C41 C51 120.8(2)
N31 C41 C51 121.00(19)
C51 C61 N11 120.8(2)
C5 C6 N1 121.7(3)
C6 C5 C4 117.2(2)

loop_
_geom_bond_atom_site_label_1
_geom_bond_atom_site_label_2
_geom_bond_distance
Co1 N1C 1.970(2)
Co1 N2C 1.990(2)
Co1 N3 2.0371(16)
Co1 N31 2.0472(17)
N3 C4 1.352(3)
N3 C2 1.362(3)
N31 C41 1.351(3)
N31 C21 1.374(2)
N1C C1 1.160(3)
N2C C1C 1.167(3)
C1 O1C 1.194(3)
C1C O2C 1.201(3)
O21 C21 1.234(3)
O2 C2 1.235(3)
N4 C4 1.315(3)
N41 C41 1.325(3)
N11 C61 1.355(3)
N11 C21 1.369(3)
N1 C2 1.355(3)
N1 C6 1.362(4)
C4 C5 1.423(3)
C51 C61 1.337(3)
C51 C41 1.430(3)
C6 C5 1.332(4)
